data_7249516
loop_
_publ_author_name
'Naskar, Shibu'
'Mal, Susital'
'Shivangi, Shivangi'
'Das, Subrata'

_publ_section_title
;
 A rapid and scalable method for visible light induced bromination of
 uracil derivatives in a falling film looping photoreactor
;
_journal_issue 47
_journal_name_full 'RSC Advances'
_journal_page_first 34925
_journal_page_last 34937
_journal_paper_doi 10.1039/D4RA05774K
_journal_volume 14
_journal_year 2024
_chemical_formula_moiety 'C4 H4 Br Cl N4, C4 H5 N O2'
_chemical_formula_sum 'C8 H9 Br Cl N5 O2'
_chemical_formula_weight 322.56
_space_group_crystal_system monoclinic
_space_group_IT_number 14
_space_group_name_Hall '-P 2yn'
_space_group_name_H-M_alt 'P 1 21/n 1'
_atom_sites_solution_hydrogens geom
_audit_creation_date 2024-10-02
_audit_creation_method
;
Olex2 1.5
(compiled 2024.02.16 svn.r378c4104 for OlexSys, GUI svn.r6928)
;
_audit_update_record
;
2024-10-03 deposited with the CCDC.	2024-10-23 downloaded from the CCDC.
;
_cell_angle_alpha 90
_cell_angle_beta 90.521(2)
_cell_angle_gamma 90
_cell_formula_units_Z 4
_cell_length_a 7.7958(4)
_cell_length_b 6.4753(3)
_cell_length_c 22.4577(12)
_cell_measurement_reflns_used 9892
_cell_measurement_temperature 273.15
_cell_measurement_theta_max 28.39
_cell_measurement_theta_min 2.76
_cell_volume 1133.62(10)
_computing_cell_refinement 'Bruker SAINT'
_computing_data_collection 'Bruker APEX2'
_computing_data_reduction 'Bruker SAINT'
_computing_molecular_graphics 'Olex2 1.5 (Dolomanov et al., 2009)'
_computing_publication_material 'Olex2 1.5 (Dolomanov et al., 2009)'
_computing_structure_refinement 'SHELXL 2019/3 (Sheldrick, 2015)'
_computing_structure_solution 'olex2.solve 1.5 (Bourhis et al., 2015)'
_diffrn_ambient_temperature 273.15
_diffrn_measured_fraction_theta_full 0.994
_diffrn_measured_fraction_theta_max 0.995
_diffrn_measurement_device 'Bruker diffractometer'
_diffrn_measurement_device_type 'Bruker APEX-II CCD'
_diffrn_measurement_method '\f and \w scans'
_diffrn_radiation_type MoK\a
_diffrn_radiation_wavelength 0.71073
_diffrn_reflns_av_R_equivalents 0.0633
_diffrn_reflns_av_unetI/netI 0.0398
_diffrn_reflns_Laue_measured_fraction_full 0.994
_diffrn_reflns_Laue_measured_fraction_max 0.995
_diffrn_reflns_limit_h_max 10
_diffrn_reflns_limit_h_min -10
_diffrn_reflns_limit_k_max 8
_diffrn_reflns_limit_k_min -8
_diffrn_reflns_limit_l_max 29
_diffrn_reflns_limit_l_min -30
_diffrn_reflns_number 2070
_diffrn_reflns_point_group_measured_fraction_full 0.994
_diffrn_reflns_point_group_measured_fraction_max 0.995
_diffrn_reflns_theta_full 25.000
_diffrn_reflns_theta_max 25.350
_diffrn_reflns_theta_min 2.774
_exptl_absorpt_coefficient_mu 3.860
_exptl_absorpt_correction_T_max 0.4666
_exptl_absorpt_correction_T_min 0.3544
_exptl_absorpt_correction_type refdelf
_exptl_absorpt_process_details
;
Walker, N. & Stuart, D (1983) Acta. Cryst. A39, 158-166
;
_exptl_crystal_colour 'clear whiteish colourless'
_exptl_crystal_colour_lustre clear
_exptl_crystal_colour_modifier whiteish
_exptl_crystal_colour_primary colourless
_exptl_crystal_density_diffrn 1.890
_exptl_crystal_description prism
_exptl_crystal_F_000 640
_exptl_crystal_size_max 0.24
_exptl_crystal_size_mid 0.12
_exptl_crystal_size_min 0.11
_refine_diff_density_max 0.692
_refine_diff_density_min -0.709
_refine_diff_density_rms 0.207
_refine_ls_extinction_coef 0.026(3)
_refine_ls_extinction_expression Fc^*^=kFc[1+0.001xFc^2^\l^3^/sin(2\q)]^-1/4^
_refine_ls_extinction_method 'SHELXL-2019/2 (Sheldrick 2019)'
_refine_ls_goodness_of_fit_ref 1.156
_refine_ls_hydrogen_treatment constr
_refine_ls_matrix_type full
_refine_ls_number_parameters 155
_refine_ls_number_reflns 2070
_refine_ls_number_restraints 0
_refine_ls_restrained_S_all 1.156
_refine_ls_R_factor_all 0.0381
_refine_ls_R_factor_gt 0.0376
_refine_ls_shift/su_max 0.000
_refine_ls_shift/su_mean 0.000
_refine_ls_structure_factor_coef Fsqd
_refine_ls_weighting_details 'w=1/[\s^2^(Fo^2^)+(0.0637P)^2^+1.0654P] where P=(Fo^2^+2Fc^2^)/3'
_refine_ls_weighting_scheme calc
_refine_ls_wR_factor_gt 0.1051
_refine_ls_wR_factor_ref 0.1056
_reflns_Friedel_coverage 0.000
_reflns_number_gt 2033
_reflns_number_total 2070
_reflns_threshold_expression 'I > 2\s(I)'
_cod_data_source_file d4ra05774k2.cif
_cod_data_source_block 29novb_a
_cod_database_code 7249516
_shelx_shelxl_version_number 2019/3
_shelx_space_group_comment
;
The symmetry employed for this shelxl refinement is uniquely defined
by the following loop, which should always be used as a source of
symmetry information in preference to the above space-group names.
They are only intended as comments.
;
_shelx_estimated_absorpt_t_max 0.676
_shelx_estimated_absorpt_t_min 0.458
_exptl_absorpt_factor_mur 1.004
_olex2_refinement_description
;
1. Fixed Uiso
 At 1.2 times of:
  All C(H,H) groups, All N(H) groups, All N(H,H) groups
2.a Secondary CH2 refined with riding coordinates:
 C7(H7A,H7B), C6(H6A,H6B)
2.b Aromatic/amide H refined with riding coordinates:
 N5(H5)
2.c X=CH2 refined with riding coordinates:
 N3(H3A,H3B), N4(H4A,H4B)
;
_olex2_submission_special_instructions 'No special instructions were received'

loop_
_space_group_symop_operation_xyz
'x, y, z'
'-x+1/2, y+1/2, -z+1/2'
'-x, -y, -z'
'x-1/2, -y-1/2, z-1/2'

loop_
_atom_site_label
_atom_site_type_symbol
_atom_site_fract_x
_atom_site_fract_y
_atom_site_fract_z
_atom_site_U_iso_or_equiv
_atom_site_adp_type
_atom_site_occupancy
_atom_site_site_symmetry_order
_atom_site_calc_flag
_atom_site_refinement_flags_posn
_atom_site_refinement_flags_adp
_atom_site_refinement_flags_occupancy
_atom_site_disorder_assembly
_atom_site_disorder_group
Br1 Br 0.31460(4) 0.70811(5) 0.34149(2) 0.0157(2) Uani 1 1 d . . . . .
Cl1 Cl 0.50969(9) 0.25747(12) 0.34284(3) 0.0153(2) Uani 1 1 d . . . . .
O1 O -0.0113(3) 0.8712(3) 0.58379(9) 0.0147(5) Uani 1 1 d . . . . .
O2 O 0.1898(3) 0.2883(3) 0.67302(12) 0.0179(5) Uani 1 1 d . . . . .
N1 N 0.4199(3) 0.2147(4) 0.45301(12) 0.0116(5) Uani 1 1 d . . . . .
N2 N 0.2480(3) 0.4549(4) 0.50791(10) 0.0107(5) Uani 1 1 d . . . . .
N3 N 0.3451(3) 0.1518(4) 0.54981(11) 0.0142(5) Uani 1 1 d . . . . .
H3A H 0.294234 0.185210 0.582233 0.017 Uiso 1 1 calc R U . . .
H3B H 0.401034 0.037562 0.547747 0.017 Uiso 1 1 calc R U . . .
N4 N 0.1539(3) 0.7583(4) 0.46652(12) 0.0133(5) Uani 1 1 d . . . . .
H4A H 0.104208 0.787246 0.499519 0.016 Uiso 1 1 calc R U . . .
H4B H 0.147381 0.842933 0.437070 0.016 Uiso 1 1 calc R U . . .
C1 C 0.4093(3) 0.3428(5) 0.40719(13) 0.0106(5) Uani 1 1 d . . . . .
N5 N 0.0983(3) 0.5645(4) 0.61730(10) 0.0110(5) Uani 1 1 d . . . . .
H5 H 0.127820 0.516691 0.583161 0.013 Uiso 1 1 calc R U . . .
C2 C 0.3236(3) 0.5287(4) 0.40706(12) 0.0100(5) Uani 1 1 d . . . . .
C4 C 0.3372(4) 0.2774(4) 0.50260(14) 0.0102(6) Uani 1 1 d . . . . .
C5 C 0.0216(4) 0.7538(5) 0.62442(14) 0.0107(6) Uani 1 1 d . . . . .
C3 C 0.2405(3) 0.5832(4) 0.46104(12) 0.0100(6) Uani 1 1 d . . . . .
C8 C 0.1238(3) 0.4581(5) 0.66982(13) 0.0130(6) Uani 1 1 d . . . . .
C7 C 0.0559(4) 0.5888(5) 0.71992(12) 0.0150(6) Uani 1 1 d . . . . .
H7A H 0.146539 0.621350 0.748287 0.018 Uiso 1 1 calc R U . . .
H7B H -0.035362 0.517531 0.740584 0.018 Uiso 1 1 calc R U . . .
C6 C -0.0120(4) 0.7857(5) 0.69005(14) 0.0154(7) Uani 1 1 d . . . . .
H6A H -0.133624 0.802733 0.697259 0.019 Uiso 1 1 calc R U . . .
H6B H 0.048492 0.906440 0.704841 0.019 Uiso 1 1 calc R U . . .

loop_
_atom_site_aniso_label
_atom_site_aniso_U_11
_atom_site_aniso_U_22
_atom_site_aniso_U_33
_atom_site_aniso_U_23
_atom_site_aniso_U_13
_atom_site_aniso_U_12
Br1 0.0205(3) 0.0165(3) 0.0101(2) 0.00417(10) 0.00302(14) -0.00001(10)
Cl1 0.0152(4) 0.0177(4) 0.0130(4) -0.0039(3) 0.0068(3) 0.0002(3)
O1 0.0181(10) 0.0133(11) 0.0127(10) 0.0019(9) 0.0018(8) 0.0036(8)
O2 0.0216(13) 0.0177(13) 0.0144(12) 0.0027(8) -0.0019(9) 0.0041(8)
N1 0.0096(12) 0.0132(13) 0.0119(13) -0.0008(9) 0.0011(10) -0.0003(9)
N2 0.0121(11) 0.0110(11) 0.0089(11) 0.0005(9) 0.0012(9) 0.0020(9)
N3 0.0204(12) 0.0104(11) 0.0120(12) 0.0019(10) 0.0026(10) 0.0066(10)
N4 0.0193(13) 0.0116(11) 0.0091(13) 0.0016(10) 0.0039(10) 0.0047(10)
C1 0.0086(12) 0.0143(13) 0.0090(13) -0.0042(12) 0.0024(10) -0.0026(11)
N5 0.0133(11) 0.0132(12) 0.0064(11) -0.0008(9) 0.0011(9) 0.0025(9)
C2 0.0114(12) 0.0117(13) 0.0068(13) 0.0027(11) 0.0019(10) -0.0006(10)
C4 0.0074(13) 0.0118(14) 0.0115(16) -0.0023(11) 0.0008(11) -0.0029(10)
C5 0.0094(13) 0.0122(12) 0.0106(15) -0.0011(12) 0.0004(11) -0.0003(11)
C3 0.0092(12) 0.0105(13) 0.0105(13) 0.0001(11) -0.0002(10) -0.0026(10)
C8 0.0102(12) 0.0167(15) 0.0121(13) 0.0019(11) -0.0027(10) -0.0015(11)
C7 0.0204(14) 0.0173(14) 0.0074(13) 0.0004(12) -0.0005(11) -0.0009(12)
C6 0.0208(16) 0.0154(17) 0.0102(16) -0.0022(11) 0.0022(13) 0.0014(11)

loop_
_atom_type_symbol
_atom_type_description
_atom_type_scat_dispersion_real
_atom_type_scat_dispersion_imag
_atom_type_scat_source
C C 0.0033 0.0016 'International Tables Vol C Tables 4.2.6.8 and 6.1.1.4'
H H 0.0000 0.0000 'International Tables Vol C Tables 4.2.6.8 and 6.1.1.4'
Br Br -0.2901 2.4595 'International Tables Vol C Tables 4.2.6.8 and 6.1.1.4'
Cl Cl 0.1484 0.1585 'International Tables Vol C Tables 4.2.6.8 and 6.1.1.4'
N N 0.0061 0.0033 'International Tables Vol C Tables 4.2.6.8 and 6.1.1.4'
O O 0.0106 0.0060 'International Tables Vol C Tables 4.2.6.8 and 6.1.1.4'

loop_
_geom_angle_atom_site_label_1
_geom_angle_atom_site_label_2
_geom_angle_atom_site_label_3
_geom_angle
_geom_angle_site_symmetry_1
_geom_angle_site_symmetry_3
_geom_angle_publ_flag
C1 N1 C4 115.1(2) . . ?
C3 N2 C4 118.5(2) . . ?
H3A N3 H3B 120.0 . . ?
C4 N3 H3A 120.0 . . ?
C4 N3 H3B 120.0 . . ?
H4A N4 H4B 120.0 . . ?
C3 N4 H4A 120.0 . . ?
C3 N4 H4B 120.0 . . ?
N1 C1 Cl1 114.9(2) . . ?
N1 C1 C2 125.2(3) . . ?
C2 C1 Cl1 119.9(2) . . ?
C5 N5 H5 123.0 . . ?
C5 N5 C8 113.9(2) . . ?
C8 N5 H5 123.0 . . ?
C1 C2 Br1 123.9(2) . . ?
C1 C2 C3 116.1(2) . . ?
C3 C2 Br1 120.0(2) . . ?
N2 C4 N1 125.3(3) . . ?
N3 C4 N1 116.8(3) . . ?
N3 C4 N2 117.9(3) . . ?
O1 C5 N5 124.1(3) . . ?
O1 C5 C6 127.6(3) . . ?
N5 C5 C6 108.3(2) . . ?
N2 C3 C2 119.8(2) . . ?
N4 C3 N2 118.4(3) . . ?
N4 C3 C2 121.8(3) . . ?
O2 C8 N5 124.1(3) . . ?
O2 C8 C7 127.9(3) . . ?
N5 C8 C7 108.0(2) . . ?
C8 C7 H7A 110.7 . . ?
C8 C7 H7B 110.7 . . ?
C8 C7 C6 105.2(2) . . ?
H7A C7 H7B 108.8 . . ?
C6 C7 H7A 110.7 . . ?
C6 C7 H7B 110.7 . . ?
C5 C6 C7 104.5(2) . . ?
C5 C6 H6A 110.8 . . ?
C5 C6 H6B 110.8 . . ?
C7 C6 H6A 110.8 . . ?
C7 C6 H6B 110.8 . . ?
H6A C6 H6B 108.9 . . ?

loop_
_geom_bond_atom_site_label_1
_geom_bond_atom_site_label_2
_geom_bond_distance
_geom_bond_site_symmetry_2
_geom_bond_publ_flag
Br1 C2 1.876(3) . ?
Cl1 C1 1.740(3) . ?
O1 C5 1.213(4) . ?
O2 C8 1.216(4) . ?
N1 C1 1.324(4) . ?
N1 C4 1.354(4) . ?
N2 C4 1.349(4) . ?
N2 C3 1.342(4) . ?
N3 H3A 0.8600 . ?
N3 H3B 0.8600 . ?
N3 C4 1.337(4) . ?
N4 H4A 0.8600 . ?
N4 H4B 0.8600 . ?
N4 C3 1.326(4) . ?
C1 C2 1.377(4) . ?
N5 H5 0.8600 . ?
N5 C5 1.374(4) . ?
N5 C8 1.379(4) . ?
C2 C3 1.424(4) . ?
C5 C6 1.513(4) . ?
C8 C7 1.508(4) . ?
C7 H7A 0.9700 . ?
C7 H7B 0.9700 . ?
C7 C6 1.532(4) . ?
C6 H6A 0.9700 . ?
C6 H6B 0.9700 . ?

loop_
_geom_torsion_atom_site_label_1
_geom_torsion_atom_site_label_2
_geom_torsion_atom_site_label_3
_geom_torsion_atom_site_label_4
_geom_torsion
_geom_torsion_site_symmetry_1
_geom_torsion_site_symmetry_2
_geom_torsion_site_symmetry_3
_geom_torsion_site_symmetry_4
_geom_torsion_publ_flag
Br1 C2 C3 N2 -179.69(19) . . . . ?
Br1 C2 C3 N4 0.8(4) . . . . ?
Cl1 C1 C2 Br1 -2.8(3) . . . . ?
Cl1 C1 C2 C3 178.0(2) . . . . ?
O1 C5 C6 C7 -179.9(3) . . . . ?
O2 C8 C7 C6 179.9(3) . . . . ?
N1 C1 C2 Br1 178.9(2) . . . . ?
N1 C1 C2 C3 -0.2(4) . . . . ?
C1 N1 C4 N2 0.1(4) . . . . ?
C1 N1 C4 N3 180.0(2) . . . . ?
C1 C2 C3 N2 -0.5(4) . . . . ?
C1 C2 C3 N4 180.0(3) . . . . ?
N5 C5 C6 C7 0.0(3) . . . . ?
N5 C8 C7 C6 -0.2(3) . . . . ?
C4 N1 C1 Cl1 -177.9(2) . . . . ?
C4 N1 C1 C2 0.4(4) . . . . ?
C4 N2 C3 N4 -179.5(2) . . . . ?
C4 N2 C3 C2 1.0(4) . . . . ?
C5 N5 C8 O2 -179.9(3) . . . . ?
C5 N5 C8 C7 0.2(3) . . . . ?
C3 N2 C4 N1 -0.8(4) . . . . ?
C3 N2 C4 N3 179.3(3) . . . . ?
C8 N5 C5 O1 179.7(3) . . . . ?
C8 N5 C5 C6 -0.1(3) . . . . ?
C8 C7 C6 C5 0.1(3) . . . . ?
